data_4350777
loop_
_publ_author_name
'Chen, Pengyun'
'Murshed, M. Mangir'
'Fischer, Michael'
'Frederichs, Thomas'
'Gesing, Thorsten M.'

_publ_section_title
;
 KLi2RE(BO3)2 (RE = Dy, Ho, Er, Tm, Yb, and Y): Structural, Spectroscopic,
 And Thermogravimetric Studies on a Series of Mixed-Alkali Rare-Earth
 Orthoborates
;
_journal_issue 24
_journal_name_full 'Inorganic Chemistry'
_journal_page_first 18214
_journal_page_last 18224
_journal_paper_doi 10.1021/acs.inorgchem.0c02684
_journal_volume 59
_journal_year 2020
_chemical_formula_sum 'B2 Er K Li2 O6'
_chemical_formula_weight 337.86
_space_group_crystal_system monoclinic
_space_group_IT_number 14
_space_group_name_Hall '-P 2yn'
_space_group_name_H-M_alt 'P 1 21/n 1'
_atom_sites_solution_hydrogens .
_audit_creation_method SHELXL-2018/3
_cell_angle_alpha 90
_cell_angle_beta 102.7513(6)
_cell_angle_gamma 90
_cell_formula_units_Z 4
_cell_length_a 6.69887(5)
_cell_length_b 9.28866(6)
_cell_length_c 8.97274(7)
_cell_measurement_reflns_used 9929
_cell_measurement_temperature 301(2)
_cell_measurement_theta_max 33.25
_cell_measurement_theta_min 3.20
_cell_volume 544.546(7)
_computing_structure_refinement 'SHELXL-2018/3 (Sheldrick, 2018)'
_computing_structure_solution 'SHELXT 2014/5 (Sheldrick, 2014)'
_diffrn_ambient_temperature 301(2)
_diffrn_measured_fraction_theta_full 1.000
_diffrn_measured_fraction_theta_max 0.999
_diffrn_measurement_device_type 'Bruker D8 venture'
_diffrn_radiation_type MoK\a
_diffrn_radiation_wavelength 0.71073
_diffrn_reflns_av_R_equivalents 0.0378
_diffrn_reflns_av_unetI/netI 0.0130
_diffrn_reflns_Laue_measured_fraction_full 1.000
_diffrn_reflns_Laue_measured_fraction_max 0.999
_diffrn_reflns_limit_h_max 9
_diffrn_reflns_limit_h_min -9
_diffrn_reflns_limit_k_max 13
_diffrn_reflns_limit_k_min -13
_diffrn_reflns_limit_l_max 12
_diffrn_reflns_limit_l_min -12
_diffrn_reflns_number 30838
_diffrn_reflns_point_group_measured_fraction_full 1.000
_diffrn_reflns_point_group_measured_fraction_max 0.999
_diffrn_reflns_theta_full 25.242
_diffrn_reflns_theta_max 30.562
_diffrn_reflns_theta_min 3.198
_exptl_absorpt_coefficient_mu 16.133
_exptl_absorpt_correction_T_max 0.274
_exptl_absorpt_correction_T_min 0.158
_exptl_absorpt_correction_type numerical
_exptl_absorpt_process_details 'J. Appl. Cryst. 48 (2015) 3-10'
_exptl_crystal_colour pink
_exptl_crystal_density_diffrn 4.121
_exptl_crystal_description Prism
_exptl_crystal_F_000 604
_exptl_crystal_size_max 0.181
_exptl_crystal_size_mid 0.122
_exptl_crystal_size_min 0.108
_refine_diff_density_max 0.485
_refine_diff_density_min -0.584
_refine_diff_density_rms 0.124
_refine_ls_extinction_coef 0.00389(14)
_refine_ls_extinction_expression Fc^*^=kFc[1+0.001xFc^2^\l^3^/sin(2\q)]^-1/4^
_refine_ls_extinction_method 'SHELXL-2018/3 (Sheldrick 2018)'
_refine_ls_goodness_of_fit_ref 1.074
_refine_ls_hydrogen_treatment undef
_refine_ls_matrix_type full
_refine_ls_number_parameters 110
_refine_ls_number_reflns 1676
_refine_ls_number_restraints 0
_refine_ls_restrained_S_all 1.074
_refine_ls_R_factor_all 0.0143
_refine_ls_R_factor_gt 0.0117
_refine_ls_shift/su_max 0.002
_refine_ls_shift/su_mean 0.000
_refine_ls_structure_factor_coef Fsqd
_refine_ls_weighting_details 'w=1/[\s^2^(Fo^2^)+(0.0096P)^2^+0.8107P] where P=(Fo^2^+2Fc^2^)/3'
_refine_ls_weighting_scheme calc
_refine_ls_wR_factor_gt 0.0241
_refine_ls_wR_factor_ref 0.0246
_reflns_Friedel_coverage 0.000
_reflns_Friedel_fraction_full .
_reflns_Friedel_fraction_max .
_reflns_number_gt 1551
_reflns_number_total 1676
_reflns_threshold_expression 'I > 2\s(I)'
_cod_data_source_file KLi2Er_BO3_2.cif
_cod_data_source_block KLi2Er(BO3)2-REMEASURE
_cod_depositor_comments
;
The following automatic conversions were performed:

data item '_exptl_absorpt_correction_type' value 'Numerical' was
changed to 'numerical' in accordance with the built-in table derived
from the CIF Core dictionary named 'cif_core.dic' version 2.4.5 last
updated on 2014-11-21.

Automatic conversion script
Id: cif_fix_values 8369 2020-08-20 11:38:08Z andrius 
;
_cod_original_sg_symbol_H-M 'P 21/n'
_cod_database_code 4350777
_shelx_shelxl_version_number 2018/3
_shelx_space_group_comment
;
The symmetry employed for this shelxl refinement is uniquely defined
by the following loop, which should always be used as a source of
symmetry information in preference to the above space-group names.
They are only intended as comments.
;

loop_
_space_group_symop_operation_xyz
'x, y, z'
'-x+1/2, y+1/2, -z+1/2'
'-x, -y, -z'
'x-1/2, -y-1/2, z-1/2'

loop_
_atom_site_label
_atom_site_type_symbol
_atom_site_fract_x
_atom_site_fract_y
_atom_site_fract_z
_atom_site_U_iso_or_equiv
_atom_site_adp_type
_atom_site_occupancy
_atom_site_site_symmetry_order
_atom_site_calc_flag
_atom_site_refinement_flags_posn
_atom_site_refinement_flags_adp
_atom_site_refinement_flags_occupancy
_atom_site_disorder_assembly
_atom_site_disorder_group
Er Er 0.53745(2) 0.88310(2) 0.34201(2) 0.00490(4) Uani 1 1 d . . . . .
K K 0.57445(8) 0.37593(5) 0.41423(6) 0.01174(9) Uani 1 1 d . . . . .
O1 O 0.7252(2) 0.72649(16) 0.81662(18) 0.0075(3) Uani 1 1 d . . . . .
O2 O 0.5998(3) 0.96400(17) 0.85813(17) 0.0083(3) Uani 1 1 d . . . . .
O3 O 0.6026(3) 0.89490(17) 0.60665(17) 0.0098(3) Uani 1 1 d . . . . .
O4 O 0.6587(2) 0.49775(16) 0.14984(18) 0.0074(3) Uani 1 1 d . . . . .
O5 O 0.5751(3) 0.74859(17) 0.12404(17) 0.0090(3) Uani 1 1 d . . . . .
O6 O 0.6597(2) 0.65114(17) 0.37019(17) 0.0090(3) Uani 1 1 d . . . . .
B1 B 0.6486(4) 0.8589(3) 0.7619(3) 0.0065(4) Uani 1 1 d . . . . .
B2 B 0.6321(4) 0.6300(3) 0.2152(3) 0.0070(4) Uani 1 1 d . . . . .
Li1 Li 0.4174(6) 0.8832(4) 0.9944(5) 0.0112(8) Uani 1 1 d . . . . .
Li2 Li 0.4163(7) 0.3853(5) 0.0506(5) 0.0142(8) Uani 1 1 d . . . . .

loop_
_atom_site_aniso_label
_atom_site_aniso_U_11
_atom_site_aniso_U_22
_atom_site_aniso_U_33
_atom_site_aniso_U_23
_atom_site_aniso_U_13
_atom_site_aniso_U_12
Er 0.00598(5) 0.00428(5) 0.00449(5) -0.00005(3) 0.00126(3) 0.00006(4)
K 0.0144(2) 0.0107(2) 0.0101(2) 0.00021(17) 0.00248(17) -0.00221(18)
O1 0.0076(7) 0.0058(7) 0.0093(7) 0.0014(6) 0.0020(6) 0.0020(6)
O2 0.0123(8) 0.0071(7) 0.0055(7) 0.0001(5) 0.0017(6) 0.0030(6)
O3 0.0149(8) 0.0085(7) 0.0056(7) 0.0006(6) 0.0013(6) 0.0036(6)
O4 0.0082(7) 0.0065(7) 0.0072(7) -0.0017(5) 0.0012(6) 0.0020(6)
O5 0.0131(8) 0.0076(7) 0.0063(7) 0.0014(6) 0.0024(6) 0.0024(6)
O6 0.0126(8) 0.0077(7) 0.0065(7) 0.0001(6) 0.0015(6) 0.0030(6)
B1 0.0038(10) 0.0071(11) 0.0082(10) 0.0001(8) 0.0004(8) -0.0015(8)
B2 0.0049(10) 0.0077(11) 0.0089(10) 0.0003(8) 0.0026(8) -0.0004(8)
Li1 0.0114(19) 0.0097(18) 0.0108(18) -0.0005(15) -0.0010(14) 0.0015(15)
Li2 0.013(2) 0.019(2) 0.0098(18) -0.0014(16) 0.0018(15) -0.0061(17)

loop_
_atom_type_symbol
_atom_type_description
_atom_type_scat_dispersion_real
_atom_type_scat_dispersion_imag
_atom_type_scat_source
B B 0.0013 0.0007 'International Tables Vol C Tables 4.2.6.8 and 6.1.1.4'
Er Er -0.2586 4.9576 'International Tables Vol C Tables 4.2.6.8 and 6.1.1.4'
K K 0.2009 0.2494 'International Tables Vol C Tables 4.2.6.8 and 6.1.1.4'
Li Li -0.0003 0.0001 'International Tables Vol C Tables 4.2.6.8 and 6.1.1.4'
O O 0.0106 0.0060 'International Tables Vol C Tables 4.2.6.8 and 6.1.1.4'

loop_
_geom_angle_atom_site_label_1
_geom_angle_atom_site_label_2
_geom_angle_atom_site_label_3
_geom_angle
_geom_angle_site_symmetry_1
_geom_angle_site_symmetry_3
O4 Er O1 176.01(5) 2_655 4_575
O4 Er O6 98.06(6) 2_655 .
O1 Er O6 83.67(6) 4_575 .
O4 Er O2 86.40(6) 2_655 3_676
O1 Er O2 89.89(6) 4_575 3_676
O6 Er O2 136.98(5) . 3_676
O4 Er O3 88.87(6) 2_655 .
O1 Er O3 94.82(6) 4_575 .
O6 Er O3 87.12(5) . .
O2 Er O3 135.87(5) 3_676 .
O4 Er O3 88.63(6) 2_655 3_676
O1 Er O3 90.81(6) 4_575 3_676
O6 Er O3 161.38(5) . 3_676
O2 Er O3 60.46(5) 3_676 3_676
O3 Er O3 75.60(6) . 3_676
O4 Er O5 90.90(6) 2_655 .
O1 Er O5 86.86(6) 4_575 .
O6 Er O5 59.91(5) . .
O2 Er O5 77.33(5) 3_676 .
O3 Er O5 146.66(5) . .
O3 Er O5 137.73(5) 3_676 .
O4 Er B2 97.28(6) 2_655 .
O1 Er B2 82.40(6) 4_575 .
O6 Er B2 30.01(6) . .
O2 Er B2 107.00(6) 3_676 .
O3 Er B2 117.12(6) . .
O3 Er B2 165.92(6) 3_676 .
O5 Er B2 30.04(6) . .
O4 Er B1 86.49(6) 2_655 3_676
O1 Er B1 91.03(6) 4_575 3_676
O6 Er B1 166.41(6) . 3_676
O2 Er B1 30.10(6) 3_676 3_676
O3 Er B1 105.84(6) . 3_676
O3 Er B1 30.37(6) 3_676 3_676
O5 Er B1 107.42(6) . 3_676
B2 Er B1 136.89(7) . 3_676
O4 Er Li1 93.71(9) 2_655 1_554
O1 Er Li1 82.49(9) 4_575 1_554
O6 Er Li1 96.90(8) . 1_554
O2 Er Li1 40.10(8) 3_676 1_554
O3 Er Li1 174.87(9) . 1_554
O3 Er Li1 100.01(8) 3_676 1_554
O5 Er Li1 37.85(8) . 1_554
B2 Er Li1 66.97(9) . 1_554
B1 Er Li1 69.94(9) 3_676 1_554
O4 Er Li2 146.91(8) 2_655 2
O1 Er Li2 34.30(8) 4_575 2
O6 Er Li2 107.14(9) . 2
O2 Er Li2 89.39(8) 3_676 2
O3 Er Li2 71.72(8) . 2
O3 Er Li2 61.13(9) 3_676 2
O5 Er Li2 120.11(8) . 2
B2 Er Li2 115.28(9) . 2
B1 Er Li2 74.02(9) 3_676 2
Li1 Er Li2 103.94(10) 1_554 2
O4 Er K 128.52(4) 2_655 3_666
O1 Er K 55.32(4) 4_575 3_666
O6 Er K 52.95(4) . 3_666
O2 Er K 144.75(4) 3_676 3_666
O3 Er K 53.21(4) . 3_666
O3 Er K 109.63(4) 3_676 3_666
O5 Er K 103.45(4) . 3_666
B2 Er K 76.56(5) . 3_666
B1 Er K 132.41(5) 3_676 3_666
Li1 Er K 127.27(8) 1_554 3_666
Li2 Er K 59.23(7) 2 3_666
O6 K O5 100.33(5) . 2_645
O6 K O1 111.64(5) . 3_666
O5 K O1 105.34(5) 2_645 3_666
O6 K O6 111.39(4) . 3_666
O5 K O6 133.63(5) 2_645 3_666
O1 K O6 93.67(5) 3_666 3_666
O6 K O2 70.48(5) . 2_646
O5 K O2 70.06(5) 2_645 2_646
O1 K O2 175.35(5) 3_666 2_646
O6 K O2 89.27(5) 3_666 2_646
O6 K O3 164.31(5) . 3_666
O5 K O3 87.99(5) 2_645 3_666
O1 K O3 52.95(5) 3_666 3_666
O6 K O3 70.33(5) 3_666 3_666
O2 K O3 125.12(5) 2_646 3_666
O6 K O4 52.89(5) . .
O5 K O4 74.17(5) 2_645 .
O1 K O4 75.43(5) 3_666 .
O6 K O4 152.20(5) 3_666 .
O2 K O4 103.47(5) 2_646 .
O3 K O4 118.28(5) 3_666 .
O6 K O1 121.05(5) . 2_646
O5 K O1 68.70(5) 2_645 2_646
O1 K O1 127.26(3) 3_666 2_646
O6 K O1 66.16(5) 3_666 2_646
O2 K O1 51.00(5) 2_646 2_646
O3 K O1 74.31(5) 3_666 2_646
O4 K O1 140.37(5) . 2_646
O6 K B1 137.71(6) . 3_666
O5 K B1 87.67(6) 2_645 3_666
O1 K B1 28.16(6) 3_666 3_666
O6 K B1 90.53(6) 3_666 3_666
O2 K B1 148.38(6) 2_646 3_666
O3 K B1 28.42(6) 3_666 3_666
O4 K B1 91.04(6) . 3_666
O1 K B1 100.65(6) 2_646 3_666
O6 K B2 26.95(6) . .
O5 K B2 92.20(6) 2_645 .
O1 K B2 89.55(6) 3_666 .
O6 K B2 130.51(6) 3_666 .
O2 K B2 91.28(6) 2_646 .
O3 K B2 140.77(6) 3_666 .
O4 K B2 27.17(5) . .
O1 K B2 141.22(6) 2_646 .
B1 K B2 112.36(7) 3_666 .
O6 K K 57.09(4) . 3_666
O5 K K 141.12(4) 2_645 3_666
O1 K K 112.29(4) 3_666 3_666
O6 K K 54.31(4) 3_666 3_666
O2 K K 72.36(4) 2_646 3_666
O3 K K 122.43(4) 3_666 3_666
O4 K K 105.74(4) . 3_666
O1 K K 94.90(4) 2_646 3_666
B1 K K 130.82(5) 3_666 3_666
B2 K K 78.94(5) . 3_666
O6 K B1 94.87(6) . 2_646
O5 K B1 74.94(6) 2_645 2_646
O1 K B1 152.69(6) 3_666 2_646
O6 K B1 69.62(6) 3_666 2_646
O2 K B1 26.75(6) 2_646 2_646
O3 K B1 100.16(6) 3_666 2_646
O4 K B1 128.86(6) . 2_646
O1 K B1 26.49(5) 2_646 2_646
B1 K B1 127.11(4) 3_666 2_646
B2 K B1 117.75(7) . 2_646
K K B1 76.12(5) 3_666 2_646
B1 O1 Li2 119.5(2) . 3_666
B1 O1 Er 133.67(14) . 4_676
Li2 O1 Er 104.82(15) 3_666 4_676
B1 O1 K 83.49(12) . 3_666
Li2 O1 K 84.47(13) 3_666 3_666
Er O1 K 115.12(6) 4_676 3_666
B1 O1 K 86.34(12) . 2_656
Li2 O1 K 86.78(13) 3_666 2_656
Er O1 K 83.30(5) 4_676 2_656
K O1 K 161.12(7) 3_666 2_656
B1 O2 Li1 170.0(2) . 3_677
B1 O2 Li1 111.46(18) . .
Li1 O2 Li1 74.42(19) 3_677 .
B1 O2 Er 93.25(12) . 3_676
Li1 O2 Er 90.41(13) 3_677 3_676
Li1 O2 Er 120.00(13) . 3_676
B1 O2 K 89.74(12) . 2_656
Li1 O2 K 82.52(13) 3_677 2_656
Li1 O2 K 85.89(12) . 2_656
Er O2 K 150.30(7) 3_676 2_656
B1 O3 Er 163.30(14) . .
B1 O3 Er 91.41(13) . 3_676
Er O3 Er 104.40(6) . 3_676
B1 O3 K 81.19(12) . 3_666
Er O3 K 84.66(5) . 3_666
Er O3 K 128.76(7) 3_676 3_666
B2 O4 Li2 119.33(19) . .
B2 O4 Li2 82.73(17) . 3_665
Li2 O4 Li2 82.38(19) . 3_665
B2 O4 Er 126.51(14) . 2_645
Li2 O4 Er 114.01(15) . 2_645
Li2 O4 Er 108.47(14) 3_665 2_645
B2 O4 K 86.04(12) . .
Li2 O4 K 82.43(13) . .
Li2 O4 K 153.58(14) 3_665 .
Er O4 K 97.44(5) 2_645 .
B2 O5 Li1 162.0(2) . 1_554
B2 O5 Li2 85.19(17) . 3_665
Li1 O5 Li2 92.18(18) 1_554 3_665
B2 O5 Er 89.87(12) . .
Li1 O5 Er 90.71(14) 1_554 .
Li2 O5 Er 172.30(15) 3_665 .
B2 O5 K 106.85(13) . 2_655
Li1 O5 K 90.90(14) 1_554 2_655
Li2 O5 K 89.82(13) 3_665 2_655
Er O5 K 97.27(6) . 2_655
B2 O6 Li1 118.67(19) . 4_675
B2 O6 Er 93.31(13) . .
Li1 O6 Er 119.11(15) 4_675 .
B2 O6 K 91.57(13) . .
Li1 O6 K 87.01(14) 4_675 .
Er O6 K 146.27(7) . .
B2 O6 K 136.52(14) . 3_666
Li1 O6 K 99.22(14) 4_675 3_666
Er O6 K 85.33(5) . 3_666
K O6 K 68.61(4) . 3_666
O1 B1 O2 121.7(2) . .
O1 B1 O3 123.4(2) . .
O2 B1 O3 114.84(19) . .
O1 B1 Er 174.94(16) . 3_676
O2 B1 Er 56.65(10) . 3_676
O3 B1 Er 58.22(11) . 3_676
O1 B1 K 68.35(11) . 3_666
O2 B1 K 134.60(15) . 3_666
O3 B1 K 70.39(11) . 3_666
Er B1 K 109.13(8) 3_676 3_666
O1 B1 K 67.16(11) . 2_656
O2 B1 K 63.51(11) . 2_656
O3 B1 K 151.55(15) . 2_656
Er B1 K 113.90(8) 3_676 2_656
K B1 K 132.88(8) 3_666 2_656
O5 B2 O6 116.4(2) . .
O5 B2 O4 120.12(19) . .
O6 B2 O4 123.5(2) . .
O5 B2 Li2 58.95(15) . 3_665
O6 B2 Li2 175.3(2) . 3_665
O4 B2 Li2 61.17(15) . 3_665
O5 B2 Er 60.09(11) . .
O6 B2 Er 56.69(11) . .
O4 B2 Er 173.98(16) . .
Li2 B2 Er 118.78(15) 3_665 .
O5 B2 Li1 127.78(17) . 4_675
O6 B2 Li1 35.77(13) . 4_675
O4 B2 Li1 102.33(16) . 4_675
Li2 B2 Li1 145.47(18) 3_665 4_675
Er B2 Li1 80.85(11) . 4_675
O5 B2 K 156.68(16) . .
O6 B2 K 61.48(11) . .
O4 B2 K 66.79(11) . .
Li2 B2 K 123.08(14) 3_665 .
Er B2 K 110.54(8) . .
Li1 B2 K 65.78(10) 4_675 .
O5 B2 K 50.25(11) . 2_655
O6 B2 K 106.97(14) . 2_655
O4 B2 K 108.29(14) . 2_655
Li2 B2 K 69.59(12) 3_665 2_655
Er B2 K 76.63(6) . 2_655
Li1 B2 K 90.18(11) 4_675 2_655
K B2 K 152.41(8) . 2_655
O6 Li1 O5 125.4(2) 4_576 1_556
O6 Li1 O2 110.0(2) 4_576 3_677
O5 Li1 O2 99.98(19) 1_556 3_677
O6 Li1 O2 107.5(2) 4_576 .
O5 Li1 O2 106.6(2) 1_556 .
O2 Li1 O2 105.58(19) 3_677 .
O6 Li1 Li1 122.1(3) 4_576 3_677
O5 Li1 Li1 112.5(3) 1_556 3_677
O2 Li1 Li1 54.49(16) 3_677 3_677
O2 Li1 Li1 51.09(16) . 3_677
O6 Li1 Li2 96.14(18) 4_576 3_666
O5 Li1 Li2 45.94(13) 1_556 3_666
O2 Li1 Li2 145.8(2) 3_677 3_666
O2 Li1 Li2 86.09(17) . 3_666
Li1 Li1 Li2 127.6(3) 3_677 3_666
O6 Li1 B2 25.56(9) 4_576 4_576
O5 Li1 B2 135.2(2) 1_556 4_576
O2 Li1 B2 120.37(19) 3_677 4_576
O2 Li1 B2 82.04(15) . 4_576
Li1 Li1 B2 106.9(2) 3_677 4_576
Li2 Li1 B2 92.69(15) 3_666 4_576
O6 Li1 Er 127.8(2) 4_576 1_556
O5 Li1 Er 51.44(11) 1_556 1_556
O2 Li1 Er 49.49(10) 3_677 1_556
O2 Li1 Er 123.58(17) . 1_556
Li1 Li1 Er 86.7(2) 3_677 1_556
Li2 Li1 Er 97.12(14) 3_666 1_556
B2 Li1 Er 153.00(17) 4_576 1_556
O6 Li1 K 57.08(11) 4_576 4_576
O5 Li1 K 153.4(2) 1_556 4_576
O2 Li1 K 59.69(11) 3_677 4_576
O2 Li1 K 95.94(15) . 4_576
Li1 Li1 K 71.33(18) 3_677 4_576
Li2 Li1 K 152.56(17) 3_666 4_576
B2 Li1 K 60.71(9) 4_576 4_576
Er Li1 K 104.28(12) 1_556 4_576
O6 Li1 K 155.2(2) 4_576 2_656
O5 Li1 K 54.88(12) 1_556 2_656
O2 Li1 K 93.30(15) 3_677 2_656
O2 Li1 K 56.08(11) . 2_656
Li1 Li1 K 64.84(18) 3_677 2_656
Li2 Li1 K 66.32(12) 3_666 2_656
B2 Li1 K 132.88(15) 4_576 2_656
Er Li1 K 73.89(9) 1_556 2_656
K Li1 K 136.17(13) 4_576 2_656
O6 Li1 K 49.73(11) 4_576 2_556
O5 Li1 K 105.57(17) 1_556 2_556
O2 Li1 K 70.36(13) 3_677 2_556
O2 Li1 K 147.73(17) . 2_556
Li1 Li1 K 116.3(2) 3_677 2_556
Li2 Li1 K 115.71(15) 3_666 2_556
B2 Li1 K 73.86(10) 4_576 2_556
Er Li1 K 79.22(9) 1_556 2_556
K Li1 K 53.58(7) 4_576 2_556
K Li1 K 153.01(13) 2_656 2_556
O6 Li1 Er 33.96(9) 4_576 4_576
O5 Li1 Er 91.84(15) 1_556 4_576
O2 Li1 Er 127.77(18) 3_677 4_576
O2 Li1 Er 119.32(16) . 4_576
Li1 Li1 Er 155.3(2) 3_677 4_576
Li2 Li1 Er 66.59(12) 3_666 4_576
B2 Li1 Er 48.95(8) 4_576 4_576
Er Li1 Er 113.21(12) 1_556 4_576
K Li1 Er 89.00(10) 4_576 4_576
K Li1 Er 132.90(12) 2_656 4_576
K Li1 Er 57.47(6) 2_556 4_576
O4 Li2 O1 117.6(2) . 3_666
O4 Li2 O5 121.2(2) . 3_665
O1 Li2 O5 104.2(2) 3_666 3_665
O4 Li2 O4 97.62(19) . 3_665
O1 Li2 O4 138.2(2) 3_666 3_665
O5 Li2 O4 71.95(15) 3_665 3_665
O4 Li2 B2 114.1(2) . 3_665
O1 Li2 B2 127.3(2) 3_666 3_665
O5 Li2 B2 35.86(10) 3_665 3_665
O4 Li2 B2 36.09(10) 3_665 3_665
O4 Li2 Li2 50.36(14) . 3_665
O1 Li2 Li2 157.3(3) 3_666 3_665
O5 Li2 Li2 98.2(2) 3_665 3_665
O4 Li2 Li2 47.26(14) 3_665 3_665
B2 Li2 Li2 71.00(18) 3_665 3_665
O4 Li2 Li1 102.9(2) . 3_666
O1 Li2 Li1 82.97(18) 3_666 3_666
O5 Li2 Li1 41.88(13) 3_665 3_666
O4 Li2 Li1 111.80(19) 3_665 3_666
B2 Li2 Li1 76.64(16) 3_665 3_666
Li2 Li2 Li1 117.0(3) 3_665 3_666
O4 Li2 K 59.97(11) . .
O1 Li2 K 57.68(11) 3_666 .
O5 Li2 K 135.8(2) 3_665 .
O4 Li2 K 149.74(19) 3_665 .
B2 Li2 K 167.9(2) 3_665 .
Li2 Li2 K 107.5(2) 3_665 .
Li1 Li2 K 94.02(15) 3_666 .
O4 Li2 K 166.0(2) . 4_565
O1 Li2 K 57.50(11) 3_666 4_565
O5 Li2 K 53.61(11) 3_665 4_565
O4 Li2 K 92.70(14) 3_665 4_565
B2 Li2 K 69.91(12) 3_665 4_565
Li2 Li2 K 139.1(2) 3_665 4_565
Li1 Li2 K 64.32(12) 3_666 4_565
K Li2 K 113.28(12) . 4_565
O4 Li2 Er 125.22(18) . 2_545
O1 Li2 Er 40.88(10) 3_666 2_545
O5 Li2 Er 113.56(17) 3_665 2_545
O4 Li2 Er 100.94(16) 3_665 2_545
B2 Li2 Er 111.01(16) 3_665 2_545
Li2 Li2 Er 125.1(2) 3_665 2_545
Li1 Li2 Er 116.55(16) 3_666 2_545
K Li2 Er 79.96(9) . 2_545
K Li2 Er 61.24(7) 4_565 2_545
O4 Li2 Er 109.92(17) . 4_575
O1 Li2 Er 104.81(17) 3_666 4_575
O5 Li2 Er 95.99(15) 3_665 4_575
O4 Li2 Er 37.83(9) 3_665 4_575
B2 Li2 Er 64.84(11) 3_665 4_575
Li2 Li2 Er 68.83(18) 3_665 4_575
Li1 Li2 Er 136.82(16) 3_666 4_575
K Li2 Er 126.44(14) . 4_575
K Li2 Er 83.97(9) 4_565 4_575
Er Li2 Er 64.48(8) 2_545 4_575
O4 Li2 Er 35.74(9) . 2_645
O1 Li2 Er 115.72(17) 3_666 2_645
O5 Li2 Er 90.18(15) 3_665 2_645
O4 Li2 Er 106.00(16) 3_665 2_645
B2 Li2 Er 100.25(15) 3_665 2_645
Li2 Li2 Er 67.22(17) 3_665 2_645
Li1 Li2 Er 67.48(13) 3_666 2_645
K Li2 Er 68.66(8) . 2_645
K Li2 Er 131.78(14) 4_565 2_645
Er Li2 Er 148.62(13) 2_545 2_645
Er Li2 Er 136.04(13) 4_575 2_645

loop_
_geom_bond_atom_site_label_1
_geom_bond_atom_site_label_2
_geom_bond_distance
_geom_bond_site_symmetry_2
Er O4 2.2841(16) 2_655
Er O1 2.2921(16) 4_575
Er O6 2.2991(16) .
Er O2 2.3148(15) 3_676
Er O3 2.3202(15) .
Er O3 2.3526(16) 3_676
Er O5 2.3808(16) .
Er B2 2.747(2) .
Er B1 2.767(2) 3_676
Er Li1 3.045(4) 1_554
Er Li2 3.386(4) 2
Er K 3.4436(5) 3_666
K O6 2.6677(17) .
K O5 2.7171(17) 2_645
K O1 2.7182(16) 3_666
K O6 2.7576(17) 3_666
K O2 2.7634(17) 2_646
K O3 2.7698(17) 3_666
K O4 2.7961(16) .
K O1 2.8513(16) 2_646
K B1 2.906(2) 3_666
K B2 3.035(2) .
K K 3.0585(10) 3_666
K B1 3.087(2) 2_646
O1 B1 1.380(3) .
O1 Li2 1.973(5) 3_666
O2 B1 1.390(3) .
O2 Li1 1.961(4) 3_677
O2 Li1 2.052(5) .
O3 B1 1.399(3) .
O4 B2 1.389(3) .
O4 Li2 1.970(4) .
O4 Li2 2.066(4) 3_665
O5 B2 1.375(3) .
O5 Li1 1.868(4) 1_554
O5 Li2 2.011(4) 3_665
O6 B2 1.376(3) .
O6 Li1 1.864(4) 4_675
B2 Li2 2.339(5) 3_665
B2 Li1 2.798(5) 4_675
Li1 Li1 2.428(8) 3_677
Li1 Li2 2.797(6) 3_666
Li2 Li2 2.659(9) 3_665
